data_7236463
loop_
_publ_author_name
'Mei, Xiaofei'
'Wang, Jingwei'
'Zhou, Zhonggao'
'Wu, Shiyi'
'Huang, Limei'
'Lin, Zhenghuan'
'Ling, Qidan'

_publ_section_title
;
 Diarylmaleic anhydrides: unusual organic luminescence, multi-stimuli
 response and photochromism
;
_journal_issue 8
_journal_name_full 'Journal of Materials Chemistry C'
_journal_page_first 2135
_journal_paper_doi 10.1039/C6TC05519B
_journal_volume 5
_journal_year 2017
_chemical_formula_moiety 'C20 H12 N2 O3'
_chemical_formula_sum 'C20 H12 N2 O3'
_chemical_formula_weight 328.32
_space_group_crystal_system monoclinic
_space_group_IT_number 7
_space_group_name_Hall 'P -2yc'
_space_group_name_H-M_alt 'P 1 c 1'
_atom_sites_solution_hydrogens geom
_atom_sites_solution_primary iterative
_audit_creation_date 2016-10-14
_audit_creation_method
;
Olex2 1.2
(compiled 2015.01.26 svn.r3150 for OlexSys, GUI svn.r4998)
;
_audit_update_record
;
2016-11-19 deposited with the CCDC.
2017-01-24 downloaded from the CCDC.
;
_cell_angle_alpha 90
_cell_angle_beta 97.694(4)
_cell_angle_gamma 90
_cell_formula_units_Z 2
_cell_length_a 7.2537(3)
_cell_length_b 6.7653(3)
_cell_length_c 15.6473(7)
_cell_measurement_reflns_used 2250
_cell_measurement_temperature 292.14(10)
_cell_measurement_theta_max 73.6030
_cell_measurement_theta_min 5.7070
_cell_volume 760.95(6)
_computing_cell_refinement
;
CrysAlisPro, Agilent Technologies,
Version 1.171.37.35 (release 13-08-2014 CrysAlis171 .NET)
(compiled Aug 13 2014,18:06:01)
;
_computing_data_collection
;
CrysAlisPro, Agilent Technologies,
Version 1.171.37.35 (release 13-08-2014 CrysAlis171 .NET)
(compiled Aug 13 2014,18:06:01)
;
_computing_data_reduction
;
CrysAlisPro, Agilent Technologies,
Version 1.171.37.35 (release 13-08-2014 CrysAlis171 .NET)
(compiled Aug 13 2014,18:06:01)
;
_computing_molecular_graphics 'Olex2 (Dolomanov et al., 2009)'
_computing_publication_material 'Olex2 (Dolomanov et al., 2009)'
_computing_structure_refinement 'ShelXL (Sheldrick, 2008)'
_computing_structure_solution
;
Superflip (Palatinus & Chapuis, 2007;Palatinus & van der Lee, 2008;
Palatinus et al., 2012)
;
_diffrn_ambient_environment air
_diffrn_ambient_temperature 292.14(10)
_diffrn_detector 'CCD plate'
_diffrn_detector_area_resol_mean 10.5148
_diffrn_detector_type Atlas
_diffrn_measured_fraction_theta_full 0.999
_diffrn_measured_fraction_theta_max 0.973
_diffrn_measurement_details
;
#__ type_ start__ end____ width___ exp.time_
  1 omega  -50.00   33.00   1.0000    1.0000
omega____ theta____ kappa____ phi______ frames
    -      -41.3249   38.0000  -60.0000 83

#__ type_ start__ end____ width___ exp.time_
  2 omega  -50.00   33.00   1.0000    1.0000
omega____ theta____ kappa____ phi______ frames
    -      -41.3249   38.0000   60.0000 83

#__ type_ start__ end____ width___ exp.time_
  3 omega -113.00  -13.00   1.0000    1.0000
omega____ theta____ kappa____ phi______ frames
    -      -41.3249  -57.0000  -60.0000 100

#__ type_ start__ end____ width___ exp.time_
  4 omega   33.00  121.00   1.0000    2.3150
omega____ theta____ kappa____ phi______ frames
    -      106.3615 -125.0000  -90.0000 88

#__ type_ start__ end____ width___ exp.time_
  5 omega   94.00  178.00   1.0000    2.3150
omega____ theta____ kappa____ phi______ frames
    -      106.3615  125.0000  150.0000 84

#__ type_ start__ end____ width___ exp.time_
  6 omega   81.00  178.00   1.0000    2.3150
omega____ theta____ kappa____ phi______ frames
    -      106.3615   45.0000   90.0000 97

#__ type_ start__ end____ width___ exp.time_
  7 omega   30.00   91.00   1.0000    2.3150
omega____ theta____ kappa____ phi______ frames
    -      106.3615  -30.0000 -180.0000 61

#__ type_ start__ end____ width___ exp.time_
  8 omega   30.00   91.00   1.0000    2.3150
omega____ theta____ kappa____ phi______ frames
    -      106.3615  -30.0000   60.0000 61

#__ type_ start__ end____ width___ exp.time_
  9 omega   30.00   91.00   1.0000    2.3150
omega____ theta____ kappa____ phi______ frames
    -      106.3615  -30.0000  -30.0000 61

#__ type_ start__ end____ width___ exp.time_
 10 omega   24.00  109.00   1.0000    2.3150
omega____ theta____ kappa____ phi______ frames
    -      106.3615  -94.0000  -60.0000 85

#__ type_ start__ end____ width___ exp.time_
 11 omega   33.00   98.00   1.0000    2.3150
omega____ theta____ kappa____ phi______ frames
    -      106.3615  -45.0000  -90.0000 65

#__ type_ start__ end____ width___ exp.time_
 12 omega -113.00  -52.00   1.0000    1.0000
omega____ theta____ kappa____ phi______ frames
    -      -41.3249  -57.0000   30.0000 61

#__ type_ start__ end____ width___ exp.time_
 13 omega -113.00  -13.00   1.0000    1.0000
omega____ theta____ kappa____ phi______ frames
    -      -41.3249  -57.0000  150.0000 100
;
_diffrn_measurement_device 'four-circle diffractometer'
_diffrn_measurement_device_type 'SuperNova, Dual, Cu at zero, Atlas'
_diffrn_measurement_method '\w scans'
_diffrn_orient_matrix_UB_11 0.0549284000
_diffrn_orient_matrix_UB_12 -0.1855084000
_diffrn_orient_matrix_UB_13 0.0547026000
_diffrn_orient_matrix_UB_21 0.1535920000
_diffrn_orient_matrix_UB_22 0.1188204000
_diffrn_orient_matrix_UB_23 0.0549934000
_diffrn_orient_matrix_UB_31 -0.1389789000
_diffrn_orient_matrix_UB_32 0.0576446000
_diffrn_orient_matrix_UB_33 0.0620664000
_diffrn_radiation_monochromator mirror
_diffrn_radiation_probe x-ray
_diffrn_radiation_type CuK\a
_diffrn_radiation_wavelength 1.54184
_diffrn_reflns_av_R_equivalents 0.0415
_diffrn_reflns_av_unetI/netI 0.0362
_diffrn_reflns_Laue_measured_fraction_full 0.999
_diffrn_reflns_Laue_measured_fraction_max 0.973
_diffrn_reflns_limit_h_max 6
_diffrn_reflns_limit_h_min -8
_diffrn_reflns_limit_k_max 8
_diffrn_reflns_limit_k_min -7
_diffrn_reflns_limit_l_max 19
_diffrn_reflns_limit_l_min -18
_diffrn_reflns_number 4190
_diffrn_reflns_point_group_measured_fraction_full 0.693
_diffrn_reflns_point_group_measured_fraction_max 0.663
_diffrn_reflns_theta_full 67.684
_diffrn_reflns_theta_max 73.746
_diffrn_reflns_theta_min 5.706
_diffrn_source 'sealed X-ray tube'
_diffrn_source_type 'SuperNova (Cu) X-ray Source'
_exptl_absorpt_coefficient_mu 0.805
_exptl_absorpt_correction_T_max 1.00000
_exptl_absorpt_correction_T_min 0.51317
_exptl_absorpt_correction_type multi-scan
_exptl_absorpt_process_details
;
CrysAlisPro, Agilent Technologies,
Version 1.171.37.35 (release 13-08-2014 CrysAlis171 .NET)
(compiled Aug 13 2014,18:06:01)
Empirical absorption correction using spherical harmonics,
 implemented in SCALE3 ABSPACK scaling algorithm.
;
_exptl_crystal_density_diffrn 1.433
_exptl_crystal_F_000 340
_refine_diff_density_max 0.288
_refine_diff_density_min -0.255
_refine_diff_density_rms 0.060
_refine_ls_abs_structure_details
;
 Classical Flack method preferred over Parsons because s.u. lower.
;
_refine_ls_abs_structure_Flack 0.5(5)
_refine_ls_extinction_method none
_refine_ls_goodness_of_fit_ref 1.061
_refine_ls_hydrogen_treatment constr
_refine_ls_matrix_type full
_refine_ls_number_parameters 226
_refine_ls_number_reflns 2038
_refine_ls_number_restraints 2
_refine_ls_restrained_S_all 1.060
_refine_ls_R_factor_all 0.0608
_refine_ls_R_factor_gt 0.0580
_refine_ls_shift/su_max 0.000
_refine_ls_shift/su_mean 0.000
_refine_ls_structure_factor_coef Fsqd
_refine_ls_weighting_details
;
 w=1/[\s^2^(Fo^2^)+(0.1155P)^2^+0.0898P]
 where P=(Fo^2^+2Fc^2^)/3
;
_refine_ls_weighting_scheme calc
_refine_ls_wR_factor_gt 0.1556
_refine_ls_wR_factor_ref 0.1598
_reflns_Friedel_coverage 0.360
_reflns_Friedel_fraction_full 0.385
_reflns_Friedel_fraction_max 0.352
_reflns_number_gt 1905
_reflns_number_total 2038
_reflns_threshold_expression 'I > 2\s(I)'
_cod_data_source_file c6tc05519b2.cif
_cod_data_source_block BIMA
_cod_database_code 7236463
_shelxl_version_number 2013-2
_shelx_space_group_comment
;
The symmetry employed for this shelxl refinement is uniquely defined
by the following loop, which should always be used as a source of
symmetry information in preference to the above space-group names.
They are only intended as comments.
;
_reflns_odcompleteness_completeness 99.87
_reflns_odcompleteness_iscentric 1
_reflns_odcompleteness_theta 66.97
_olex2_refinement_description
;
1. Fixed Uiso
 At 1.2 times of:
  All C(H) groups, All N(H) groups
2.a Aromatic/amide H refined with riding coordinates:
 N3(H3), N15(H15), C8(H8), C2(H2), C16(H16), C5(H5), C6(H6), C22(H22),
 C20(H20), C19(H19), C7(H7), C21(H21)
;
_olex2_date_sample_data_collection 2016-10-13
_olex2_submission_special_instructions 'No special instructions were received'

loop_
_space_group_symop_operation_xyz
'x, y, z'
'x, -y, z+1/2'

loop_
_atom_site_label
_atom_site_type_symbol
_atom_site_fract_x
_atom_site_fract_y
_atom_site_fract_z
_atom_site_U_iso_or_equiv
_atom_site_adp_type
_atom_site_occupancy
_atom_site_site_symmetry_order
_atom_site_calc_flag
_atom_site_refinement_flags_posn
O10 O -0.2384(5) -0.2095(5) -0.5439(2) 0.0482(8) Uani 1 1 d .
N3 N 0.1292(5) -0.9447(6) -0.5030(3) 0.0442(9) Uani 1 1 d .
H3 H 0.1892 -1.0216 -0.5332 0.053 Uiso 1 1 calc R
O25 O 0.0000(6) -0.3614(6) -0.5927(3) 0.0686(12) Uani 1 1 d .
C4 C 0.1020(6) -0.9779(6) -0.4187(3) 0.0374(8) Uani 1 1 d .
O24 O -0.4774(5) -0.1425(5) -0.4710(3) 0.0575(9) Uani 1 1 d .
C9 C -0.0021(5) -0.8178(6) -0.3925(3) 0.0337(8) Uani 1 1 d .
N15 N -0.5458(5) -0.7383(6) -0.3007(3) 0.0461(9) Uani 1 1 d .
H15 H -0.6024 -0.8445 -0.2888 0.055 Uiso 1 1 calc R
C1 C -0.0399(5) -0.6887(6) -0.4662(3) 0.0339(8) Uani 1 1 d .
C17 C -0.3912(5) -0.5223(6) -0.3717(3) 0.0326(8) Uani 1 1 d .
C18 C -0.4262(5) -0.4337(6) -0.2918(3) 0.0347(8) Uani 1 1 d .
C14 C -0.1143(6) -0.3651(7) -0.5441(3) 0.0441(10) Uani 1 1 d .
C23 C -0.5230(5) -0.5756(7) -0.2492(3) 0.0400(9) Uani 1 1 d .
C11 C -0.3508(6) -0.2507(6) -0.4808(3) 0.0395(9) Uani 1 1 d .
C8 C -0.0355(6) -0.8111(7) -0.3064(3) 0.0387(9) Uani 1 1 d .
H8 H -0.0973 -0.7042 -0.2860 0.046 Uiso 1 1 calc R
C12 C -0.2909(5) -0.4382(6) -0.4376(2) 0.0317(8) Uani 1 1 d .
C2 C 0.0467(6) -0.7714(7) -0.5312(3) 0.0419(9) Uani 1 1 d .
H2 H 0.0484 -0.7171 -0.5857 0.050 Uiso 1 1 calc R
C16 C -0.4661(6) -0.7088(6) -0.3739(3) 0.0382(9) Uani 1 1 d .
H16 H -0.4630 -0.8003 -0.4180 0.046 Uiso 1 1 calc R
C13 C -0.1491(5) -0.5110(6) -0.4774(2) 0.0327(8) Uani 1 1 d .
C5 C 0.1612(6) -1.1355(7) -0.3651(3) 0.0439(10) Uani 1 1 d .
H5 H 0.2262 -1.2413 -0.3845 0.053 Uiso 1 1 calc R
C6 C 0.1190(7) -1.1278(8) -0.2816(4) 0.0501(11) Uani 1 1 d .
H6 H 0.1537 -1.2321 -0.2442 0.060 Uiso 1 1 calc R
C22 C -0.5783(7) -0.5382(9) -0.1686(3) 0.0542(13) Uani 1 1 d .
H22 H -0.6466 -0.6304 -0.1419 0.065 Uiso 1 1 calc R
C20 C -0.4271(8) -0.2194(10) -0.1703(4) 0.0625(15) Uani 1 1 d .
H20 H -0.3928 -0.1014 -0.1421 0.075 Uiso 1 1 calc R
C19 C -0.3775(6) -0.2535(8) -0.2515(3) 0.0472(11) Uani 1 1 d .
H19 H -0.3131 -0.1583 -0.2785 0.057 Uiso 1 1 calc R
C7 C 0.0251(7) -0.9660(8) -0.2525(3) 0.0474(11) Uani 1 1 d .
H7 H 0.0029 -0.9627 -0.1954 0.057 Uiso 1 1 calc R
C21 C -0.5279(8) -0.3596(10) -0.1302(3) 0.0642(17) Uani 1 1 d .
H21 H -0.5618 -0.3316 -0.0763 0.077 Uiso 1 1 calc R

loop_
_atom_site_aniso_label
_atom_site_aniso_U_11
_atom_site_aniso_U_22
_atom_site_aniso_U_33
_atom_site_aniso_U_23
_atom_site_aniso_U_13
_atom_site_aniso_U_12
O10 0.0563(18) 0.0391(16) 0.0541(19) 0.0139(14) 0.0252(15) 0.0061(14)
N3 0.045(2) 0.047(2) 0.0446(18) -0.0081(17) 0.0205(15) 0.0118(16)
O25 0.082(3) 0.065(3) 0.071(3) 0.023(2) 0.053(2) 0.014(2)
C4 0.0333(18) 0.038(2) 0.043(2) -0.0037(17) 0.0120(15) 0.0007(16)
O24 0.056(2) 0.0444(19) 0.077(2) 0.0064(17) 0.0277(17) 0.0181(15)
C9 0.0315(18) 0.036(2) 0.0349(19) -0.0019(15) 0.0105(14) -0.0012(15)
N15 0.046(2) 0.043(2) 0.053(2) 0.0059(17) 0.0193(17) -0.0071(16)
C1 0.0343(18) 0.035(2) 0.0355(19) -0.0014(15) 0.0160(14) 0.0025(14)
C17 0.0324(19) 0.0329(18) 0.0354(19) 0.0003(16) 0.0150(16) 0.0013(14)
C18 0.0307(18) 0.041(2) 0.034(2) -0.0015(17) 0.0109(14) 0.0046(15)
C14 0.050(2) 0.046(2) 0.041(2) 0.0066(19) 0.0219(19) 0.0021(18)
C23 0.0306(18) 0.055(3) 0.036(2) 0.0081(19) 0.0105(15) 0.0055(17)
C11 0.043(2) 0.0312(19) 0.047(2) -0.0014(17) 0.0179(17) 0.0006(16)
C8 0.040(2) 0.044(2) 0.034(2) -0.0018(17) 0.0110(15) 0.0023(17)
C12 0.0358(19) 0.0292(18) 0.0325(18) 0.0008(15) 0.0138(14) 0.0016(14)
C2 0.046(2) 0.046(2) 0.037(2) -0.0005(18) 0.0192(17) 0.0075(18)
C16 0.046(2) 0.0319(19) 0.039(2) -0.0023(16) 0.0136(17) -0.0023(16)
C13 0.0368(19) 0.034(2) 0.0302(18) -0.0026(15) 0.0152(15) -0.0012(15)
C5 0.038(2) 0.040(2) 0.056(3) 0.004(2) 0.0098(17) 0.0062(17)
C6 0.048(2) 0.048(3) 0.055(3) 0.016(2) 0.007(2) 0.0042(19)
C22 0.045(2) 0.084(4) 0.037(2) 0.017(2) 0.0181(18) 0.015(2)
C20 0.058(3) 0.075(4) 0.052(3) -0.031(3) 0.001(2) 0.014(3)
C19 0.044(2) 0.047(3) 0.051(3) -0.016(2) 0.0069(19) 0.0019(17)
C7 0.048(3) 0.056(3) 0.039(2) 0.004(2) 0.0112(18) 0.001(2)
C21 0.056(3) 0.102(5) 0.036(2) -0.008(3) 0.011(2) 0.026(3)

loop_
_atom_type_symbol
_atom_type_description
_atom_type_scat_dispersion_real
_atom_type_scat_dispersion_imag
_atom_type_scat_source
C C 0.0181 0.0091 'International Tables Vol C Tables 4.2.6.8 and 6.1.1.4'
H H 0.0000 0.0000 'International Tables Vol C Tables 4.2.6.8 and 6.1.1.4'
N N 0.0311 0.0180 'International Tables Vol C Tables 4.2.6.8 and 6.1.1.4'
O O 0.0492 0.0322 'International Tables Vol C Tables 4.2.6.8 and 6.1.1.4'

loop_
_geom_angle_atom_site_label_1
_geom_angle_atom_site_label_2
_geom_angle_atom_site_label_3
_geom_angle
C14 O10 C11 107.0(3)
C2 N3 C4 109.7(3)
N3 C4 C9 107.7(4)
N3 C4 C5 129.1(4)
C5 C4 C9 123.2(4)
C4 C9 C1 106.5(3)
C8 C9 C4 118.2(4)
C8 C9 C1 135.2(4)
C23 N15 C16 110.3(4)
C2 C1 C9 106.6(4)
C2 C1 C13 123.1(4)
C13 C1 C9 130.2(3)
C18 C17 C12 128.0(4)
C16 C17 C18 106.8(3)
C16 C17 C12 125.1(4)
C23 C18 C17 106.5(4)
C19 C18 C17 133.9(4)
C19 C18 C23 119.5(4)
O10 C14 C13 109.4(3)
O25 C14 O10 119.4(4)
O25 C14 C13 131.2(4)
N15 C23 C18 107.4(3)
N15 C23 C22 130.9(5)
C22 C23 C18 121.7(5)
O10 C11 C12 109.4(3)
O24 C11 O10 120.0(4)
O24 C11 C12 130.6(4)
C7 C8 C9 118.7(4)
C17 C12 C11 121.1(3)
C13 C12 C17 131.4(4)
C13 C12 C11 107.2(3)
N3 C2 C1 109.5(4)
N15 C16 C17 108.9(4)
C1 C13 C14 120.0(3)
C12 C13 C1 133.1(4)
C12 C13 C14 106.9(4)
C6 C5 C4 116.9(4)
C5 C6 C7 121.1(4)
C21 C22 C23 117.5(5)
C19 C20 C21 121.0(5)
C20 C19 C18 118.6(5)
C8 C7 C6 121.7(4)
C22 C21 C20 121.6(5)

loop_
_geom_bond_atom_site_label_1
_geom_bond_atom_site_label_2
_geom_bond_distance
O10 C14 1.385(5)
O10 C11 1.391(5)
N3 C4 1.378(6)
N3 C2 1.362(6)
O25 C14 1.198(5)
C4 C9 1.412(6)
C4 C5 1.388(6)
O24 C11 1.200(6)
C9 C1 1.444(6)
C9 C8 1.401(6)
N15 C23 1.361(7)
N15 C16 1.365(5)
C1 C2 1.382(5)
C1 C13 1.438(5)
C17 C18 1.439(5)
C17 C12 1.456(5)
C17 C16 1.372(6)
C18 C23 1.409(6)
C18 C19 1.396(6)
C14 C13 1.482(6)
C23 C22 1.396(6)
C11 C12 1.475(6)
C8 C7 1.379(7)
C12 C13 1.363(5)
C5 C6 1.382(7)
C6 C7 1.397(7)
C22 C21 1.377(9)
C20 C19 1.385(7)
C20 C21 1.396(10)
